data_1568041
loop_
_publ_author_name
'Kong, Lingheng'
'Zou, Yun'
'Li, Xiao-Xi'
'Zhang, Xue-Peng'
'Li, Xingwei'

_publ_section_title
;
 Rhodium-catalyzed enantioselective C-H alkynylation of sulfoxides in
 diverse patterns: desymmetrization, kinetic resolution, and parallel
 kinetic resolution.
;
_journal_issue 2
_journal_name_full 'Chemical science'
_journal_page_first 317
_journal_page_last 322
_journal_paper_doi 10.1039/d2sc05310a
_journal_volume 14
_journal_year 2023
_chemical_absolute_configuration ad
_chemical_formula_moiety 'C16 H14 O3 S'
_chemical_formula_sum 'C16 H14 O3 S'
_chemical_formula_weight 286.33
_space_group_crystal_system orthorhombic
_space_group_IT_number 19
_space_group_name_Hall 'P 2ac 2ab'
_space_group_name_H-M_alt 'P 21 21 21'
_atom_sites_solution_hydrogens geom
_atom_sites_solution_primary dual
_audit_creation_date 2022-06-21
_audit_creation_method
;
Olex2 1.5
(compiled 2022.04.07 svn.rca3783a0 for OlexSys, GUI svn.r6498)
;
_audit_update_record
;
2022-09-17 deposited with the CCDC.	2022-12-02 downloaded from the CCDC.
;
_cell_angle_alpha 90
_cell_angle_beta 90
_cell_angle_gamma 90
_cell_formula_units_Z 4
_cell_length_a 7.6531(5)
_cell_length_b 10.1518(7)
_cell_length_c 18.1461(13)
_cell_measurement_reflns_used 9454
_cell_measurement_temperature 219.00
_cell_measurement_theta_max 68.513
_cell_measurement_theta_min 4.992
_cell_volume 1409.82(17)
_computing_cell_refinement 'SAINT V8.40A (Bruker, 2019)'
_computing_data_reduction 'SAINT V8.40A (Bruker, 2019)'
_computing_molecular_graphics 'Olex2 1.5 (Dolomanov et al., 2009)'
_computing_publication_material 'Olex2 1.5 (Dolomanov et al., 2009)'
_computing_structure_refinement 'SHELXL 2018/3 (Sheldrick, 2015)'
_computing_structure_solution 'SHELXT 2018/2 (Sheldrick, 2018)'
_diffrn_ambient_temperature 219.00
_diffrn_measured_fraction_theta_full 1.000
_diffrn_measured_fraction_theta_max 1.000
_diffrn_measurement_device_type 'Bruker APEX-II CCD'
_diffrn_measurement_method '\f and \w scans'
_diffrn_radiation_type CuK\a
_diffrn_radiation_wavelength 1.54178
_diffrn_reflns_av_R_equivalents 0.0487
_diffrn_reflns_av_unetI/netI 0.0218
_diffrn_reflns_Laue_measured_fraction_full 1.000
_diffrn_reflns_Laue_measured_fraction_max 1.000
_diffrn_reflns_limit_h_max 9
_diffrn_reflns_limit_h_min -9
_diffrn_reflns_limit_k_max 12
_diffrn_reflns_limit_k_min -12
_diffrn_reflns_limit_l_max 21
_diffrn_reflns_limit_l_min -21
_diffrn_reflns_number 26001
_diffrn_reflns_point_group_measured_fraction_full 1.000
_diffrn_reflns_point_group_measured_fraction_max 1.000
_diffrn_reflns_theta_full 67.679
_diffrn_reflns_theta_max 68.507
_diffrn_reflns_theta_min 4.874
_diffrn_source_current 50.0
_diffrn_source_power 2.5
_diffrn_source_voltage 50.0
_diffrn_standards_number 0
_exptl_absorpt_coefficient_mu 2.080
_exptl_absorpt_correction_T_max 0.7531
_exptl_absorpt_correction_T_min 0.6213
_exptl_absorpt_correction_type multi-scan
_exptl_absorpt_process_details
;
SADABS-2016/2 (Bruker,2016/2) was used for absorption correction.
wR2(int) was 0.1247 before and 0.0763 after correction.
The Ratio of minimum to maximum transmission is 0.8250.
The \l/2 correction factor is Not present.
;
_exptl_crystal_colour 'clear light colourless'
_exptl_crystal_colour_lustre clear
_exptl_crystal_colour_modifier light
_exptl_crystal_colour_primary colourless
_exptl_crystal_density_diffrn 1.349
_exptl_crystal_description block
_exptl_crystal_F_000 600
_exptl_crystal_size_max 0.5
_exptl_crystal_size_mid 0.4
_exptl_crystal_size_min 0.3
_refine_diff_density_max 0.198
_refine_diff_density_min -0.178
_refine_diff_density_rms 0.035
_refine_ls_abs_structure_details
;
 Flack x determined using 1032 quotients [(I+)-(I-)]/[(I+)+(I-)]
 (Parsons, Flack and Wagner, Acta Cryst. B69 (2013) 249-259).
;
_refine_ls_abs_structure_Flack 0.049(6)
_refine_ls_extinction_method none
_refine_ls_goodness_of_fit_ref 1.091
_refine_ls_hydrogen_treatment constr
_refine_ls_matrix_type full
_refine_ls_number_parameters 183
_refine_ls_number_reflns 2592
_refine_ls_number_restraints 0
_refine_ls_restrained_S_all 1.091
_refine_ls_R_factor_all 0.0242
_refine_ls_R_factor_gt 0.0233
_refine_ls_shift/su_max 0.001
_refine_ls_shift/su_mean 0.000
_refine_ls_structure_factor_coef Fsqd
_refine_ls_weighting_details 'w=1/[\s^2^(Fo^2^)+(0.0327P)^2^+0.2729P] where P=(Fo^2^+2Fc^2^)/3'
_refine_ls_weighting_scheme calc
_refine_ls_wR_factor_gt 0.0611
_refine_ls_wR_factor_ref 0.0617
_reflns_Friedel_coverage 0.712
_reflns_Friedel_fraction_full 0.999
_reflns_Friedel_fraction_max 0.999
_reflns_number_gt 2520
_reflns_number_total 2592
_reflns_threshold_expression 'I > 2\s(I)'
_cod_data_source_file d2sc05310a2.cif
_cod_data_source_block s
_cod_depositor_comments 'Adding full bibliography for 1568041--1568042.cif.'
_cod_database_code 1568041
_shelx_shelxl_version_number 2018/3
_shelx_space_group_comment
;
The symmetry employed for this shelxl refinement is uniquely defined
by the following loop, which should always be used as a source of
symmetry information in preference to the above space-group names.
They are only intended as comments.
;
_shelx_estimated_absorpt_t_max 0.574
_shelx_estimated_absorpt_t_min 0.423
_olex2_refinement_description
;
1. Fixed Uiso
 At 1.2 times of:
  All C(H) groups
 At 1.5 times of:
  All C(H,H,H) groups
2.a Aromatic/amide H refined with riding coordinates:
 C14(H14), C16(H16), C2(H2), C5(H5), C11(H11), C3(H3), C13(H13)
2.b Idealised Me refined as rotating group:
 C7(H7A,H7B,H7C), C15(H15A,H15B,H15C)
2.c :
 C9(H9)
;
_olex2_submission_special_instructions 'No special instructions were received'

loop_
_space_group_symop_operation_xyz
'x, y, z'
'-x+1/2, -y, z+1/2'
'-x, y+1/2, -z+1/2'
'x+1/2, -y+1/2, -z'

loop_
_atom_site_label
_atom_site_type_symbol
_atom_site_fract_x
_atom_site_fract_y
_atom_site_fract_z
_atom_site_U_iso_or_equiv
_atom_site_adp_type
_atom_site_occupancy
_atom_site_site_symmetry_order
_atom_site_calc_flag
_atom_site_refinement_flags_posn
_atom_site_refinement_flags_adp
_atom_site_refinement_flags_occupancy
_atom_site_disorder_assembly
_atom_site_disorder_group
S1 S 0.82348(6) 0.53726(5) 0.35306(3) 0.01865(13) Uani 1 1 d . . . . .
O1 O 0.4855(2) 0.57153(16) 0.43343(9) 0.0293(4) Uani 1 1 d . . . . .
O3 O 0.9099(2) 0.26432(14) 0.36356(8) 0.0254(3) Uani 1 1 d . . . . .
O2 O 0.8050(2) 0.67899(14) 0.37426(8) 0.0255(3) Uani 1 1 d . . . . .
C1 C 0.5994(3) 0.3989(2) 0.26375(12) 0.0217(4) Uani 1 1 d . . . . .
C4 C 0.7498(3) 0.3642(2) 0.22107(12) 0.0249(5) Uani 1 1 d . . . . .
C6 C 0.9220(3) 0.3178(2) 0.43191(11) 0.0201(4) Uani 1 1 d . . . . .
C8 C 0.8660(2) 0.4490(2) 0.43708(11) 0.0193(4) Uani 1 1 d . . . . .
C10 C 0.6121(3) 0.4744(2) 0.32869(11) 0.0187(4) Uani 1 1 d . . . . .
C12 C 0.4624(3) 0.50318(19) 0.36981(12) 0.0223(4) Uani 1 1 d . . . . .
C14 C 0.8703(3) 0.5153(2) 0.50336(11) 0.0232(5) Uani 1 1 d . . . . .
H14 H 0.832126 0.603124 0.506185 0.028 Uiso 1 1 calc R U . . .
C16 C 0.9860(3) 0.2547(2) 0.49434(12) 0.0254(5) Uani 1 1 d . . . . .
H16 H 1.025770 0.167192 0.491629 0.031 Uiso 1 1 calc R U . . .
C2 C 0.3002(3) 0.4597(2) 0.34468(12) 0.0285(5) Uani 1 1 d . . . . .
H2 H 0.198476 0.480316 0.371316 0.034 Uiso 1 1 calc R U . . .
C9 C 0.8651(3) 0.3257(2) 0.18239(13) 0.0318(5) Uani 1 1 d . . . . .
H9 H 0.955942 0.295388 0.151919 0.038 Uiso 1 1 calc R U . . .
C5 C 0.9903(3) 0.3227(2) 0.56079(12) 0.0276(5) Uani 1 1 d . . . . .
H5 H 1.034012 0.280537 0.603062 0.033 Uiso 1 1 calc R U . . .
C11 C 0.2886(3) 0.3865(3) 0.28087(13) 0.0329(5) Uani 1 1 d . . . . .
H11 H 0.178442 0.358012 0.264439 0.039 Uiso 1 1 calc R U . . .
C3 C 0.9313(3) 0.4513(2) 0.56595(12) 0.0275(5) Uani 1 1 d . . . . .
H3 H 0.932659 0.495126 0.611578 0.033 Uiso 1 1 calc R U . . .
C13 C 0.4355(3) 0.3541(2) 0.24064(12) 0.0286(5) Uani 1 1 d . . . . .
H13 H 0.425465 0.302263 0.197931 0.034 Uiso 1 1 calc R U . . .
C7 C 0.9734(4) 0.1333(2) 0.35226(14) 0.0361(5) Uani 1 1 d . . . . .
H7A H 0.960427 0.109646 0.300764 0.054 Uiso 1 1 calc R U . . .
H7B H 0.907021 0.072421 0.382488 0.054 Uiso 1 1 calc R U . . .
H7C H 1.095833 0.129033 0.365887 0.054 Uiso 1 1 calc R U . . .
C15 C 0.3366(4) 0.6017(3) 0.47671(14) 0.0379(6) Uani 1 1 d . . . . .
H15A H 0.257100 0.656177 0.448319 0.057 Uiso 1 1 calc R U . . .
H15B H 0.372629 0.648922 0.520633 0.057 Uiso 1 1 calc R U . . .
H15C H 0.278132 0.520770 0.490776 0.057 Uiso 1 1 calc R U . . .

loop_
_atom_site_aniso_label
_atom_site_aniso_U_11
_atom_site_aniso_U_22
_atom_site_aniso_U_33
_atom_site_aniso_U_23
_atom_site_aniso_U_13
_atom_site_aniso_U_12
S1 0.0150(2) 0.0199(2) 0.0210(2) 0.0036(2) -0.00037(19) -0.00146(19)
O1 0.0248(7) 0.0341(9) 0.0290(8) -0.0043(7) 0.0032(6) 0.0004(6)
O3 0.0324(8) 0.0205(7) 0.0234(8) -0.0020(6) -0.0034(7) 0.0054(6)
O2 0.0270(8) 0.0181(7) 0.0314(8) 0.0045(6) -0.0045(6) -0.0026(6)
C1 0.0230(10) 0.0197(10) 0.0223(10) 0.0050(8) -0.0025(8) 0.0005(8)
C4 0.0280(11) 0.0263(11) 0.0203(10) 0.0023(9) -0.0011(9) 0.0023(9)
C6 0.0168(9) 0.0214(10) 0.0220(10) 0.0000(8) 0.0014(8) 0.0006(8)
C8 0.0149(9) 0.0198(10) 0.0231(9) 0.0035(8) 0.0006(7) -0.0018(8)
C10 0.0158(9) 0.0178(9) 0.0226(9) 0.0041(8) -0.0014(7) -0.0004(7)
C12 0.0214(10) 0.0203(10) 0.0251(10) 0.0033(8) -0.0001(8) 0.0013(7)
C14 0.0238(10) 0.0211(11) 0.0247(10) -0.0004(8) 0.0010(8) 0.0011(8)
C16 0.0259(11) 0.0223(10) 0.0282(11) 0.0047(9) -0.0027(9) 0.0024(9)
C2 0.0175(9) 0.0343(11) 0.0336(11) 0.0031(11) 0.0020(8) -0.0017(9)
C9 0.0367(13) 0.0324(12) 0.0263(11) -0.0024(10) 0.0000(10) 0.0048(10)
C5 0.0288(11) 0.0313(11) 0.0226(10) 0.0071(9) -0.0025(9) -0.0004(10)
C11 0.0226(11) 0.0403(14) 0.0357(13) 0.0065(11) -0.0076(10) -0.0087(10)
C3 0.0278(11) 0.0327(11) 0.0221(10) -0.0024(10) -0.0001(8) -0.0009(10)
C13 0.0316(12) 0.0289(11) 0.0252(11) 0.0008(9) -0.0072(9) -0.0062(10)
C7 0.0513(15) 0.0240(11) 0.0332(12) -0.0053(11) -0.0016(12) 0.0110(10)
C15 0.0372(14) 0.0385(14) 0.0380(13) 0.0011(11) 0.0119(12) 0.0112(12)

loop_
_atom_type_symbol
_atom_type_description
_atom_type_scat_dispersion_real
_atom_type_scat_dispersion_imag
_atom_type_scat_source
C C 0.0181 0.0091 'International Tables Vol C Tables 4.2.6.8 and 6.1.1.4'
H H 0.0000 0.0000 'International Tables Vol C Tables 4.2.6.8 and 6.1.1.4'
O O 0.0492 0.0322 'International Tables Vol C Tables 4.2.6.8 and 6.1.1.4'
S S 0.3331 0.5567 'International Tables Vol C Tables 4.2.6.8 and 6.1.1.4'

loop_
_geom_angle_atom_site_label_1
_geom_angle_atom_site_label_2
_geom_angle_atom_site_label_3
_geom_angle
_geom_angle_site_symmetry_1
_geom_angle_site_symmetry_3
_geom_angle_publ_flag
O2 S1 C8 106.16(9) . . ?
O2 S1 C10 108.66(9) . . ?
C10 S1 C8 101.24(9) . . ?
C12 O1 C15 118.44(19) . . ?
C6 O3 C7 118.66(17) . . ?
C10 C1 C4 122.1(2) . . ?
C13 C1 C4 118.6(2) . . ?
C13 C1 C10 119.29(19) . . ?
C9 C4 C1 173.5(3) . . ?
O3 C6 C8 114.84(18) . . ?
O3 C6 C16 125.73(18) . . ?
C16 C6 C8 119.42(19) . . ?
C6 C8 S1 118.16(16) . . ?
C14 C8 S1 120.06(16) . . ?
C14 C8 C6 120.96(18) . . ?
C1 C10 S1 117.48(15) . . ?
C12 C10 S1 122.22(15) . . ?
C12 C10 C1 120.24(18) . . ?
O1 C12 C10 116.95(18) . . ?
O1 C12 C2 123.77(19) . . ?
C2 C12 C10 119.27(19) . . ?
C8 C14 H14 120.2 . . ?
C8 C14 C3 119.6(2) . . ?
C3 C14 H14 120.2 . . ?
C6 C16 H16 120.5 . . ?
C5 C16 C6 119.1(2) . . ?
C5 C16 H16 120.5 . . ?
C12 C2 H2 119.9 . . ?
C11 C2 C12 120.17(19) . . ?
C11 C2 H2 119.9 . . ?
C4 C9 H9 180.0 . . ?
C16 C5 H5 119.3 . . ?
C3 C5 C16 121.3(2) . . ?
C3 C5 H5 119.3 . . ?
C2 C11 H11 119.3 . . ?
C2 C11 C13 121.3(2) . . ?
C13 C11 H11 119.3 . . ?
C14 C3 H3 120.2 . . ?
C5 C3 C14 119.7(2) . . ?
C5 C3 H3 120.2 . . ?
C1 C13 H13 120.2 . . ?
C11 C13 C1 119.6(2) . . ?
C11 C13 H13 120.2 . . ?
O3 C7 H7A 109.5 . . ?
O3 C7 H7B 109.5 . . ?
O3 C7 H7C 109.5 . . ?
H7A C7 H7B 109.5 . . ?
H7A C7 H7C 109.5 . . ?
H7B C7 H7C 109.5 . . ?
O1 C15 H15A 109.5 . . ?
O1 C15 H15B 109.5 . . ?
O1 C15 H15C 109.5 . . ?
H15A C15 H15B 109.5 . . ?
H15A C15 H15C 109.5 . . ?
H15B C15 H15C 109.5 . . ?

loop_
_geom_bond_atom_site_label_1
_geom_bond_atom_site_label_2
_geom_bond_distance
_geom_bond_site_symmetry_2
_geom_bond_publ_flag
S1 O2 1.4961(15) . ?
S1 C8 1.798(2) . ?
S1 C10 1.794(2) . ?
O1 C12 1.359(3) . ?
O1 C15 1.418(3) . ?
O3 C6 1.357(2) . ?
O3 C7 1.431(3) . ?
C1 C4 1.431(3) . ?
C1 C10 1.409(3) . ?
C1 C13 1.399(3) . ?
C4 C9 1.193(3) . ?
C6 C8 1.402(3) . ?
C6 C16 1.391(3) . ?
C8 C14 1.378(3) . ?
C10 C12 1.398(3) . ?
C12 C2 1.394(3) . ?
C14 H14 0.9400 . ?
C14 C3 1.389(3) . ?
C16 H16 0.9400 . ?
C16 C5 1.390(3) . ?
C2 H2 0.9400 . ?
C2 C11 1.379(3) . ?
C9 H9 0.9400 . ?
C5 H5 0.9400 . ?
C5 C3 1.384(3) . ?
C11 H11 0.9400 . ?
C11 C13 1.380(3) . ?
C3 H3 0.9400 . ?
C13 H13 0.9400 . ?
C7 H7A 0.9700 . ?
C7 H7B 0.9700 . ?
C7 H7C 0.9700 . ?
C15 H15A 0.9700 . ?
C15 H15B 0.9700 . ?
C15 H15C 0.9700 . ?

loop_
_geom_torsion_atom_site_label_1
_geom_torsion_atom_site_label_2
_geom_torsion_atom_site_label_3
_geom_torsion_atom_site_label_4
_geom_torsion
_geom_torsion_site_symmetry_1
_geom_torsion_site_symmetry_2
_geom_torsion_site_symmetry_3
_geom_torsion_site_symmetry_4
_geom_torsion_publ_flag
S1 C8 C14 C3 -169.34(16) . . . . ?
S1 C10 C12 O1 -5.8(3) . . . . ?
S1 C10 C12 C2 175.06(16) . . . . ?
O1 C12 C2 C11 -177.5(2) . . . . ?
O3 C6 C8 S1 -10.7(2) . . . . ?
O3 C6 C8 C14 179.64(17) . . . . ?
O3 C6 C16 C5 180.00(19) . . . . ?
O2 S1 C8 C6 -167.95(15) . . . . ?
O2 S1 C8 C14 1.81(18) . . . . ?
O2 S1 C10 C1 134.01(16) . . . . ?
O2 S1 C10 C12 -43.00(19) . . . . ?
C1 C10 C12 O1 177.23(18) . . . . ?
C1 C10 C12 C2 -1.9(3) . . . . ?
C4 C1 C10 S1 4.6(3) . . . . ?
C4 C1 C10 C12 -178.28(19) . . . . ?
C4 C1 C13 C11 -179.9(2) . . . . ?
C6 C8 C14 C3 0.1(3) . . . . ?
C6 C16 C5 C3 0.4(3) . . . . ?
C8 S1 C10 C1 -114.48(16) . . . . ?
C8 S1 C10 C12 68.51(18) . . . . ?
C8 C6 C16 C5 1.0(3) . . . . ?
C8 C14 C3 C5 1.2(3) . . . . ?
C10 S1 C8 C6 78.65(16) . . . . ?
C10 S1 C8 C14 -111.59(17) . . . . ?
C10 C1 C13 C11 1.2(3) . . . . ?
C10 C12 C2 C11 1.5(3) . . . . ?
C12 C2 C11 C13 0.2(4) . . . . ?
C16 C6 C8 S1 168.41(16) . . . . ?
C16 C6 C8 C14 -1.2(3) . . . . ?
C16 C5 C3 C14 -1.5(3) . . . . ?
C2 C11 C13 C1 -1.6(4) . . . . ?
C13 C1 C10 S1 -176.56(16) . . . . ?
C13 C1 C10 C12 0.5(3) . . . . ?
C7 O3 C6 C8 176.50(19) . . . . ?
C7 O3 C6 C16 -2.5(3) . . . . ?
C15 O1 C12 C10 -179.65(19) . . . . ?
C15 O1 C12 C2 -0.6(3) . . . . ?
